data_7127821
loop_
_publ_author_name
'Yang, Ziyi'
'Wu, Yuanbo'
'Fu, Yatong'
'Yang, Jianxin'
'Lu, Jian'
'Lu, Ju-You'

_publ_section_title
;
 Palladium-catalyzed selective B(3)-H arylation of o-carboranes with
 arylboronic acids at room temperature.
;
_journal_issue 13
_journal_name_full 'Chemical communications (Cambridge, England)'
_journal_page_first 1655
_journal_page_last 1658
_journal_paper_doi 10.1039/d0cc07591d
_journal_volume 57
_journal_year 2021
_chemical_formula_sum 'C13 H19 B10 N'
_chemical_formula_weight 297.39
_space_group_crystal_system monoclinic
_space_group_IT_number 14
_space_group_name_Hall '-P 2yn'
_space_group_name_H-M_alt 'P 1 21/n 1'
_atom_sites_solution_hydrogens mixed
_atom_sites_solution_primary dual
_audit_creation_method SHELXL-2014/7
_audit_update_record
;
2020-09-11 deposited with the CCDC.	2021-01-11 downloaded from the CCDC.
;
_cell_angle_alpha 90
_cell_angle_beta 92.067(3)
_cell_angle_gamma 90
_cell_formula_units_Z 4
_cell_length_a 6.5832(2)
_cell_length_b 12.9279(4)
_cell_length_c 19.4223(7)
_cell_measurement_reflns_used 4392
_cell_measurement_temperature 180.00(10)
_cell_measurement_theta_max 28.8610
_cell_measurement_theta_min 2.6290
_cell_volume 1651.90(9)
_computing_structure_refinement 'SHELXL-2014/7 (Sheldrick, 2014)'
_diffrn_ambient_environment N~2~
_diffrn_ambient_temperature 180.00(10)
_diffrn_detector 'CCD plate'
_diffrn_measured_fraction_theta_full 0.999
_diffrn_measured_fraction_theta_max 0.998
_diffrn_measurement_device 'four-circle diffractometer'
_diffrn_measurement_device_type 'XtaLAB AFC12 (RINC): Kappa single'
_diffrn_radiation_monochromator graphite
_diffrn_radiation_probe x-ray
_diffrn_radiation_type 'Mo K\a'
_diffrn_radiation_wavelength 0.71073
_diffrn_reflns_av_R_equivalents 0.0236
_diffrn_reflns_av_unetI/netI 0.0311
_diffrn_reflns_Laue_measured_fraction_full 0.999
_diffrn_reflns_Laue_measured_fraction_max 0.998
_diffrn_reflns_limit_h_max 5
_diffrn_reflns_limit_h_min -8
_diffrn_reflns_limit_k_max 16
_diffrn_reflns_limit_k_min -16
_diffrn_reflns_limit_l_max 25
_diffrn_reflns_limit_l_min -24
_diffrn_reflns_number 10939
_diffrn_reflns_point_group_measured_fraction_full 0.999
_diffrn_reflns_point_group_measured_fraction_max 0.998
_diffrn_reflns_theta_full 25.242
_diffrn_reflns_theta_max 27.484
_diffrn_reflns_theta_min 2.624
_diffrn_source 'fine-focus sealed X-ray tube'
_diffrn_source_type 'Enhance (Mo) X-ray Source'
_exptl_absorpt_coefficient_mu 0.060
_exptl_absorpt_correction_T_max 1.00000
_exptl_absorpt_correction_T_min 0.89345
_exptl_absorpt_correction_type multi-scan
_exptl_absorpt_process_details
;
CrysAlisPro 1.171.39.29a (Rigaku Oxford Diffraction, 2015)
Empirical absorption correction using spherical harmonics,
 implemented in SCALE3 ABSPACK scaling algorithm.
;
_exptl_crystal_colour colorless
_exptl_crystal_density_diffrn 1.196
_exptl_crystal_description block
_exptl_crystal_F_000 616
_exptl_crystal_size_max 0.40
_exptl_crystal_size_mid 0.37
_exptl_crystal_size_min 0.21
_refine_diff_density_max 0.664
_refine_diff_density_min -0.628
_refine_diff_density_rms 0.050
_refine_ls_extinction_method none
_refine_ls_goodness_of_fit_ref 1.020
_refine_ls_hydrogen_treatment mixed
_refine_ls_matrix_type full
_refine_ls_number_parameters 242
_refine_ls_number_reflns 3782
_refine_ls_number_restraints 0
_refine_ls_restrained_S_all 1.020
_refine_ls_R_factor_all 0.0774
_refine_ls_R_factor_gt 0.0631
_refine_ls_shift/su_max 0.000
_refine_ls_shift/su_mean 0.000
_refine_ls_structure_factor_coef Fsqd
_refine_ls_weighting_details 'w=1/[\s^2^(Fo^2^)+(0.0686P)^2^+1.2630P] where P=(Fo^2^+2Fc^2^)/3'
_refine_ls_weighting_scheme calc
_refine_ls_wR_factor_gt 0.1578
_refine_ls_wR_factor_ref 0.1673
_reflns_Friedel_coverage 0.000
_reflns_number_gt 2989
_reflns_number_total 3782
_reflns_threshold_expression 'I > 2\s(I)'
_cod_data_source_file d0cc07591d2.cif
_cod_data_source_block 3
_cod_depositor_comments 'Adding full bibliography for 7127821--7127822.cif.'
_cod_original_sg_symbol_H-M 'P 21/n'
_cod_database_code 7127821
_shelx_shelxl_version_number 2014/7
_shelx_space_group_comment
;
The symmetry employed for this shelxl refinement is uniquely defined
by the following loop, which should always be used as a source of
symmetry information in preference to the above space-group names.
They are only intended as comments.
;

loop_
_space_group_symop_operation_xyz
'x, y, z'
'-x+1/2, y+1/2, -z+1/2'
'-x, -y, -z'
'x-1/2, -y-1/2, z-1/2'

loop_
_atom_site_label
_atom_site_type_symbol
_atom_site_fract_x
_atom_site_fract_y
_atom_site_fract_z
_atom_site_U_iso_or_equiv
_atom_site_adp_type
_atom_site_occupancy
_atom_site_site_symmetry_order
_atom_site_calc_flag
_atom_site_refinement_flags_posn
_atom_site_refinement_flags_adp
_atom_site_refinement_flags_occupancy
_atom_site_disorder_assembly
_atom_site_disorder_group
C1 C 0.5198(2) 0.57884(13) 0.27062(9) 0.0252(4) Uani 1 1 d . . . . .
C2 C 0.6528(3) 0.67700(14) 0.24325(9) 0.0289(4) Uani 1 1 d . . . . .
H2 H 0.782(3) 0.6926(17) 0.2753(10) 0.035 Uiso 1 1 d . U . . .
C19A C 0.5880(2) 0.52767(12) 0.33309(8) 0.0318(4) Uani 0.820(3) 1 d G . P A 1
C20A C 0.4768(2) 0.45487(13) 0.36851(9) 0.0392(6) Uani 0.820(3) 1 d G . P A 1
H20A H 0.3456 0.4379 0.3531 0.047 Uiso 0.820(3) 1 calc R U P A 1
C21A C 0.5614(3) 0.40751(13) 0.42704(9) 0.0502(8) Uani 0.820(3) 1 d G . P A 1
H21A H 0.4870 0.3588 0.4507 0.060 Uiso 0.820(3) 1 calc R U P A 1
C22A C 0.7574(3) 0.43295(15) 0.45014(8) 0.0611(10) Uani 0.820(3) 1 d G . P A 1
H22A H 0.8141 0.4013 0.4893 0.073 Uiso 0.820(3) 1 calc R U P A 1
C23A C 0.8687(2) 0.50575(15) 0.41473(9) 0.0556(8) Uani 0.820(3) 1 d G . P A 1
H23A H 0.9998 0.5228 0.4302 0.067 Uiso 0.820(3) 1 calc R U P A 1
N24A N 0.7840(2) 0.55311(12) 0.35620(8) 0.0391(5) Uani 0.820(3) 1 d G . P A 1
C19B C 0.5844(12) 0.5270(6) 0.3403(4) 0.0318(4) Uani 0.180(3) 1 d G . P A 2
N20B N 0.4085(10) 0.4904(6) 0.3694(4) 0.0392(6) Uani 0.180(3) 1 d G . P A 2
C21B C 0.4215(14) 0.4303(7) 0.4287(4) 0.0502(8) Uani 0.180(3) 1 d G . P A 2
H21B H 0.3038 0.4058 0.4482 0.060 Uiso 0.180(3) 1 calc R U P A 2
C22B C 0.6105(17) 0.4070(8) 0.4591(4) 0.0611(10) Uani 0.180(3) 1 d G . P A 2
H22B H 0.6192 0.3669 0.4988 0.073 Uiso 0.180(3) 1 calc R U P A 2
C23B C 0.7864(13) 0.4437(9) 0.4300(5) 0.0556(8) Uani 0.180(3) 1 d G . P A 2
H23B H 0.9128 0.4281 0.4503 0.067 Uiso 0.180(3) 1 calc R U P A 2
C24B C 0.7734(11) 0.5037(8) 0.3706(5) 0.0391(5) Uani 0.180(3) 1 d G . P A 2
H24B H 0.8911 0.5283 0.3512 0.047 Uiso 0.180(3) 1 calc R U P A 2
C13 C 0.4102(3) 0.75531(13) 0.35188(9) 0.0282(4) Uani 1 1 d . . . . .
C14 C 0.5759(3) 0.80800(15) 0.38264(10) 0.0385(5) Uani 1 1 d . . . . .
H14 H 0.6985 0.8098 0.3604 0.046 Uiso 1 1 calc R U . . .
C15 C 0.5610(4) 0.85758(17) 0.44556(11) 0.0473(5) Uani 1 1 d . . . . .
H15 H 0.6735 0.8913 0.4654 0.057 Uiso 1 1 calc R U . . .
C16 C 0.3796(4) 0.85692(16) 0.47871(10) 0.0482(6) Uani 1 1 d . . . . .
H16 H 0.3689 0.8908 0.5207 0.058 Uiso 1 1 calc R U . . .
C17 C 0.2143(4) 0.80603(17) 0.44957(10) 0.0445(5) Uani 1 1 d . . . . .
H17 H 0.0919 0.8056 0.4720 0.053 Uiso 1 1 calc R U . . .
C18 C 0.2287(3) 0.75529(15) 0.38683(9) 0.0350(4) Uani 1 1 d . . . . .
H18 H 0.1159 0.7209 0.3679 0.042 Uiso 1 1 calc R U . . .
B3 B 0.4217(3) 0.70416(15) 0.27931(10) 0.0252(4) Uani 1 1 d . . . . .
B4 B 0.2713(3) 0.59718(16) 0.25038(10) 0.0282(4) Uani 1 1 d . . . . .
H4 H 0.169(3) 0.5669(16) 0.2849(10) 0.034 Uiso 1 1 d . U . . .
B5 B 0.4167(3) 0.50961(16) 0.20261(11) 0.0304(4) Uani 1 1 d . . . . .
H5 H 0.395(3) 0.4279(17) 0.2106(10) 0.037 Uiso 1 1 d . U . . .
B6 B 0.6661(3) 0.56101(16) 0.19950(10) 0.0293(4) Uani 1 1 d . . . . .
H6 H 0.800(3) 0.5151(17) 0.2074(10) 0.035 Uiso 1 1 d . U . . .
B7 B 0.6514(3) 0.68103(17) 0.15573(10) 0.0303(4) Uani 1 1 d . . . . .
H7 H 0.785(3) 0.7071(17) 0.1300(10) 0.036 Uiso 1 1 d . U . . .
B8 B 0.5015(3) 0.76791(16) 0.20365(10) 0.0292(4) Uani 1 1 d . . . . .
H8 H 0.545(3) 0.8487(16) 0.2084(10) 0.035 Uiso 1 1 d . U . . .
B9 B 0.2518(3) 0.71578(17) 0.20667(10) 0.0302(4) Uani 1 1 d . . . . .
H9 H 0.115(3) 0.7631(17) 0.2107(10) 0.036 Uiso 1 1 d . U . . .
B10 B 0.2481(3) 0.59728(18) 0.15971(11) 0.0319(4) Uani 1 1 d . . . . .
H10 H 0.118(3) 0.5698(17) 0.1336(11) 0.038 Uiso 1 1 d . U . . .
B11 B 0.4955(3) 0.57529(17) 0.12814(10) 0.0313(4) Uani 1 1 d . . . . .
H11 H 0.517(3) 0.5335(17) 0.0803(11) 0.038 Uiso 1 1 d . U . . .
B12 B 0.3930(3) 0.70329(17) 0.13035(11) 0.0318(4) Uani 1 1 d . . . . .
H12 H 0.347(3) 0.7446(17) 0.0831(11) 0.038 Uiso 1 1 d . U . . .

loop_
_atom_site_aniso_label
_atom_site_aniso_U_11
_atom_site_aniso_U_22
_atom_site_aniso_U_33
_atom_site_aniso_U_23
_atom_site_aniso_U_13
_atom_site_aniso_U_12
C1 0.0253(8) 0.0227(8) 0.0277(8) -0.0011(6) 0.0039(6) -0.0008(6)
C2 0.0293(8) 0.0284(9) 0.0291(9) 0.0005(7) 0.0050(7) -0.0021(7)
C19A 0.0462(11) 0.0236(8) 0.0255(9) -0.0026(7) 0.0007(8) 0.0059(8)
C20A 0.0595(17) 0.0207(13) 0.0377(11) 0.0002(10) 0.0067(11) -0.0012(11)
C21A 0.083(2) 0.0286(13) 0.0397(13) 0.0084(11) 0.0097(15) 0.0025(13)
C22A 0.093(3) 0.0446(16) 0.0448(16) 0.0123(13) -0.0088(18) 0.0081(17)
C23A 0.0626(19) 0.0600(19) 0.0429(15) 0.0100(14) -0.0144(13) 0.0084(15)
N24A 0.0431(11) 0.0404(13) 0.0332(11) 0.0083(9) -0.0059(8) 0.0081(10)
C19B 0.0462(11) 0.0236(8) 0.0255(9) -0.0026(7) 0.0007(8) 0.0059(8)
N20B 0.0595(17) 0.0207(13) 0.0377(11) 0.0002(10) 0.0067(11) -0.0012(11)
C21B 0.083(2) 0.0286(13) 0.0397(13) 0.0084(11) 0.0097(15) 0.0025(13)
C22B 0.093(3) 0.0446(16) 0.0448(16) 0.0123(13) -0.0088(18) 0.0081(17)
C23B 0.0626(19) 0.0600(19) 0.0429(15) 0.0100(14) -0.0144(13) 0.0084(15)
C24B 0.0431(11) 0.0404(13) 0.0332(11) 0.0083(9) -0.0059(8) 0.0081(10)
C13 0.0368(9) 0.0209(8) 0.0269(8) 0.0019(7) 0.0013(7) 0.0038(7)
C14 0.0444(11) 0.0333(10) 0.0377(10) -0.0051(8) 0.0007(8) -0.0028(8)
C15 0.0667(14) 0.0360(11) 0.0387(11) -0.0077(9) -0.0075(10) -0.0046(10)
C16 0.0853(17) 0.0334(10) 0.0262(9) -0.0023(8) 0.0055(10) 0.0063(11)
C17 0.0615(14) 0.0408(11) 0.0321(10) 0.0042(9) 0.0158(9) 0.0100(10)
C18 0.0407(10) 0.0332(10) 0.0315(9) 0.0024(8) 0.0056(8) 0.0044(8)
B3 0.0245(9) 0.0226(9) 0.0286(9) -0.0002(7) 0.0029(7) 0.0011(7)
B4 0.0258(9) 0.0304(10) 0.0285(9) -0.0037(8) 0.0018(7) -0.0016(8)
B5 0.0338(10) 0.0270(10) 0.0306(10) -0.0048(8) 0.0038(8) -0.0043(8)
B6 0.0289(10) 0.0312(10) 0.0282(9) -0.0036(8) 0.0060(8) 0.0018(8)
B7 0.0308(10) 0.0350(11) 0.0255(9) 0.0002(8) 0.0050(8) -0.0045(8)
B8 0.0347(10) 0.0258(10) 0.0271(9) 0.0014(7) 0.0012(8) -0.0010(8)
B9 0.0281(10) 0.0329(10) 0.0295(10) -0.0014(8) -0.0006(8) 0.0040(8)
B10 0.0271(10) 0.0384(11) 0.0300(10) -0.0052(8) -0.0018(8) -0.0040(8)
B11 0.0328(10) 0.0344(11) 0.0268(10) -0.0054(8) 0.0028(8) -0.0023(8)
B12 0.0333(10) 0.0355(11) 0.0263(9) 0.0012(8) -0.0013(8) 0.0004(9)

loop_
_atom_type_symbol
_atom_type_description
_atom_type_scat_dispersion_real
_atom_type_scat_dispersion_imag
_atom_type_scat_source
C C 0.0033 0.0016 'International Tables Vol C Tables 4.2.6.8 and 6.1.1.4'
H H 0.0000 0.0000 'International Tables Vol C Tables 4.2.6.8 and 6.1.1.4'
B B 0.0013 0.0007 'International Tables Vol C Tables 4.2.6.8 and 6.1.1.4'
N N 0.0061 0.0033 'International Tables Vol C Tables 4.2.6.8 and 6.1.1.4'

loop_
_geom_angle_atom_site_label_1
_geom_angle_atom_site_label_2
_geom_angle_atom_site_label_3
_geom_angle
_geom_angle_site_symmetry_1
_geom_angle_site_symmetry_3
_geom_angle_publ_flag
C19A C1 C2 118.32(14) . . ?
C19B C1 C2 118.8(3) . . ?
C19A C1 B4 122.13(14) . . ?
C19B C1 B4 119.7(3) . . ?
C2 C1 B4 109.91(14) . . ?
C19A C1 B5 120.80(14) . . ?
C19B C1 B5 122.2(4) . . ?
C2 C1 B5 110.79(13) . . ?
B4 C1 B5 62.62(11) . . ?
C19A C1 B6 116.53(14) . . ?
C19B C1 B6 119.7(3) . . ?
C2 C1 B6 61.63(11) . . ?
B4 C1 B6 113.37(14) . . ?
B5 C1 B6 62.04(11) . . ?
C19A C1 B3 116.61(14) . . ?
C19B C1 B3 113.8(4) . . ?
C2 C1 B3 61.30(10) . . ?
B4 C1 B3 62.28(11) . . ?
B5 C1 B3 114.78(14) . . ?
B6 C1 B3 114.71(13) . . ?
C1 C2 B7 111.33(14) . . ?
C1 C2 B8 111.66(14) . . ?
B7 C2 B8 63.00(12) . . ?
C1 C2 B6 61.65(11) . . ?
B7 C2 B6 62.18(12) . . ?
B8 C2 B6 114.54(14) . . ?
C1 C2 B3 62.57(10) . . ?
B7 C2 B3 115.11(14) . . ?
B8 C2 B3 62.35(11) . . ?
B6 C2 B3 115.80(14) . . ?
C1 C2 H2 112.6(11) . . ?
B7 C2 H2 124.0(11) . . ?
B8 C2 H2 125.4(12) . . ?
B6 C2 H2 113.7(12) . . ?
B3 C2 H2 115.1(11) . . ?
C20A C19A N24A 120.0 . . ?
C20A C19A C1 125.05(12) . . ?
N24A C19A C1 114.91(12) . . ?
C19A C20A C21A 120.0 . . ?
C19A C20A H20A 120.0 . . ?
C21A C20A H20A 120.0 . . ?
C22A C21A C20A 120.0 . . ?
C22A C21A H21A 120.0 . . ?
C20A C21A H21A 120.0 . . ?
C21A C22A C23A 120.0 . . ?
C21A C22A H22A 120.0 . . ?
C23A C22A H22A 120.0 . . ?
N24A C23A C22A 120.0 . . ?
N24A C23A H23A 120.0 . . ?
C22A C23A H23A 120.0 . . ?
C23A N24A C19A 120.0 . . ?
N20B C19B C24B 120.0 . . ?
N20B C19B C1 107.1(5) . . ?
C24B C19B C1 132.4(5) . . ?
C19B N20B C21B 120.0 . . ?
C22B C21B N20B 120.0 . . ?
C22B C21B H21B 120.0 . . ?
N20B C21B H21B 120.0 . . ?
C21B C22B C23B 120.0 . . ?
C21B C22B H22B 120.0 . . ?
C23B C22B H22B 120.0 . . ?
C22B C23B C24B 120.0 . . ?
C22B C23B H23B 120.0 . . ?
C24B C23B H23B 120.0 . . ?
C23B C24B C19B 120.0 . . ?
C23B C24B H24B 120.0 . . ?
C19B C24B H24B 120.0 . . ?
C18 C13 C14 117.37(17) . . ?
C18 C13 B3 120.61(17) . . ?
C14 C13 B3 121.91(16) . . ?
C15 C14 C13 121.5(2) . . ?
C15 C14 H14 119.3 . . ?
C13 C14 H14 119.3 . . ?
C16 C15 C14 120.0(2) . . ?
C16 C15 H15 120.0 . . ?
C14 C15 H15 120.0 . . ?
C17 C16 C15 119.81(19) . . ?
C17 C16 H16 120.1 . . ?
C15 C16 H16 120.1 . . ?
C16 C17 C18 120.5(2) . . ?
C16 C17 H17 119.7 . . ?
C18 C17 H17 119.7 . . ?
C17 C18 C13 120.9(2) . . ?
C17 C18 H18 119.6 . . ?
C13 C18 H18 119.6 . . ?
C13 B3 C2 121.48(15) . . ?
C13 B3 C1 120.53(14) . . ?
C2 B3 C1 56.12(10) . . ?
C13 B3 B9 129.21(15) . . ?
C2 B3 B9 103.48(13) . . ?
C1 B3 B9 103.02(13) . . ?
C13 B3 B4 124.73(15) . . ?
C2 B3 B4 101.62(13) . . ?
C1 B3 B4 56.96(10) . . ?
B9 B3 B4 59.17(12) . . ?
C13 B3 B8 125.05(15) . . ?
C2 B3 B8 58.05(11) . . ?
C1 B3 B8 103.13(13) . . ?
B9 B3 B8 60.08(11) . . ?
B4 B3 B8 106.05(14) . . ?
C1 B4 B9 106.81(14) . . ?
C1 B4 B10 106.34(14) . . ?
B9 B4 B10 60.91(12) . . ?
C1 B4 B5 59.51(11) . . ?
B9 B4 B5 109.71(14) . . ?
B10 B4 B5 60.31(12) . . ?
C1 B4 B3 60.76(11) . . ?
B9 B4 B3 60.27(12) . . ?
B10 B4 B3 110.00(15) . . ?
B5 B4 B3 110.96(14) . . ?
C1 B4 H4 116.1(11) . . ?
B9 B4 H4 127.0(11) . . ?
B10 B4 H4 127.5(11) . . ?
B5 B4 H4 118.0(12) . . ?
B3 B4 H4 117.0(11) . . ?
C1 B5 B4 57.87(11) . . ?
C1 B5 B11 105.04(14) . . ?
B4 B5 B11 107.56(15) . . ?
C1 B5 B10 104.59(14) . . ?
B4 B5 B10 59.70(12) . . ?
B11 B5 B10 60.42(12) . . ?
C1 B5 B6 59.32(11) . . ?
B4 B5 B6 107.30(14) . . ?
B11 B5 B6 59.61(12) . . ?
B10 B5 B6 107.99(15) . . ?
C1 B5 H5 116.9(11) . . ?
B4 B5 H5 118.3(11) . . ?
B11 B5 H5 129.2(11) . . ?
B10 B5 H5 127.5(11) . . ?
B6 B5 H5 120.1(11) . . ?
C2 B6 C1 56.72(10) . . ?
C2 B6 B11 104.71(15) . . ?
C1 B6 B11 104.89(14) . . ?
C2 B6 B7 58.16(11) . . ?
C1 B6 B7 104.16(13) . . ?
B11 B6 B7 60.54(12) . . ?
C2 B6 B5 104.19(13) . . ?
C1 B6 B5 58.64(10) . . ?
B11 B6 B5 60.10(12) . . ?
B7 B6 B5 108.07(15) . . ?
C2 B6 H6 117.8(11) . . ?
C1 B6 H6 116.0(11) . . ?
B11 B6 H6 132.1(11) . . ?
B7 B6 H6 125.9(11) . . ?
B5 B6 H6 123.1(11) . . ?
C2 B7 B6 59.66(11) . . ?
C2 B7 B12 104.64(14) . . ?
B6 B7 B12 108.07(14) . . ?
C2 B7 B8 58.65(11) . . ?
B6 B7 B8 108.89(14) . . ?
B12 B7 B8 59.98(12) . . ?
C2 B7 B11 105.05(14) . . ?
B6 B7 B11 59.50(12) . . ?
B12 B7 B11 60.33(12) . . ?
B8 B7 B11 108.50(14) . . ?
C2 B7 H7 119.8(11) . . ?
B6 B7 H7 117.6(11) . . ?
B12 B7 H7 127.5(11) . . ?
B8 B7 H7 121.4(11) . . ?
B11 B7 H7 124.8(11) . . ?
C2 B8 B12 104.39(14) . . ?
C2 B8 B7 58.35(11) . . ?
B12 B8 B7 59.95(12) . . ?
C2 B8 B9 104.44(14) . . ?
B12 B8 B9 60.23(12) . . ?
B7 B8 B9 107.97(14) . . ?
C2 B8 B3 59.60(10) . . ?
B12 B8 B3 108.73(14) . . ?
B7 B8 B3 108.98(14) . . ?
B9 B8 B3 59.80(11) . . ?
C2 B8 H8 118.5(11) . . ?
B12 B8 H8 128.1(11) . . ?
B7 B8 H8 120.2(11) . . ?
B9 B8 H8 127.0(11) . . ?
B3 B8 H8 117.3(11) . . ?
B4 B9 B3 60.56(11) . . ?
B4 B9 B8 107.17(14) . . ?
B3 B9 B8 60.13(11) . . ?
B4 B9 B10 59.74(12) . . ?
B3 B9 B10 109.29(14) . . ?
B8 B9 B10 107.69(14) . . ?
B4 B9 B12 106.94(14) . . ?
B3 B9 B12 108.68(14) . . ?
B8 B9 B12 59.84(12) . . ?
B10 B9 B12 59.68(12) . . ?
B4 B9 H9 120.1(11) . . ?
B3 B9 H9 119.2(11) . . ?
B8 B9 H9 123.6(11) . . ?
B10 B9 H9 121.5(11) . . ?
B12 B9 H9 124.3(11) . . ?
B4 B10 B5 59.99(12) . . ?
B4 B10 B12 107.06(14) . . ?
B5 B10 B12 108.06(14) . . ?
B4 B10 B9 59.35(12) . . ?
B5 B10 B9 108.19(14) . . ?
B12 B10 B9 60.23(12) . . ?
B4 B10 B11 107.24(14) . . ?
B5 B10 B11 59.72(12) . . ?
B12 B10 B11 60.33(12) . . ?
B9 B10 B11 108.50(14) . . ?
B4 B10 H10 121.8(12) . . ?
B5 B10 H10 120.0(12) . . ?
B12 B10 H10 123.2(12) . . ?
B9 B10 H10 122.6(12) . . ?
B11 B10 H10 121.5(12) . . ?
B6 B11 B5 60.29(12) . . ?
B6 B11 B7 59.95(12) . . ?
B5 B11 B7 107.75(14) . . ?
B6 B11 B10 108.09(14) . . ?
B5 B11 B10 59.86(12) . . ?
B7 B11 B10 107.34(14) . . ?
B6 B11 B12 107.97(14) . . ?
B5 B11 B12 107.60(14) . . ?
B7 B11 B12 59.75(12) . . ?
B10 B11 B12 59.62(12) . . ?
B6 B11 H11 121.3(11) . . ?
B5 B11 H11 120.7(11) . . ?
B7 B11 H11 123.1(11) . . ?
B10 B11 H11 121.5(11) . . ?
B12 B11 H11 122.8(11) . . ?
B10 B12 B7 107.81(15) . . ?
B10 B12 B8 108.10(14) . . ?
B7 B12 B8 60.07(12) . . ?
B10 B12 B9 60.09(12) . . ?
B7 B12 B9 107.83(14) . . ?
B8 B12 B9 59.93(11) . . ?
B10 B12 B11 60.05(12) . . ?
B7 B12 B11 59.91(12) . . ?
B8 B12 B11 108.24(14) . . ?
B9 B12 B11 108.17(15) . . ?
B10 B12 H12 120.8(11) . . ?
B7 B12 H12 122.8(11) . . ?
B8 B12 H12 122.1(11) . . ?
B9 B12 H12 121.1(11) . . ?
B11 B12 H12 121.6(11) . . ?

loop_
_geom_bond_atom_site_label_1
_geom_bond_atom_site_label_2
_geom_bond_distance
_geom_bond_site_symmetry_2
_geom_bond_publ_flag
C1 C19A 1.440(2) . ?
C1 C19B 1.555(6) . ?
C1 C2 1.641(2) . ?
C1 B4 1.686(3) . ?
C1 B5 1.715(3) . ?
C1 B6 1.728(2) . ?
C1 B3 1.754(2) . ?
C2 B7 1.700(3) . ?
C2 B8 1.706(3) . ?
C2 B6 1.727(3) . ?
C2 B3 1.734(3) . ?
C2 H2 1.05(2) . ?
C19A C20A 1.3900 . ?
C19A N24A 1.3900 . ?
C20A C21A 1.3900 . ?
C20A H20A 0.9300 . ?
C21A C22A 1.3900 . ?
C21A H21A 0.9300 . ?
C22A C23A 1.3900 . ?
C22A H22A 0.9300 . ?
C23A N24A 1.3900 . ?
C23A H23A 0.9300 . ?
C19B N20B 1.3900 . ?
C19B C24B 1.3900 . ?
N20B C21B 1.3900 . ?
C21B C22B 1.3900 . ?
C21B H21B 0.9300 . ?
C22B C23B 1.3900 . ?
C22B H22B 0.9300 . ?
C23B C24B 1.3900 . ?
C23B H23B 0.9300 . ?
C24B H24B 0.9300 . ?
C13 C18 1.396(3) . ?
C13 C14 1.401(3) . ?
C13 B3 1.561(2) . ?
C14 C15 1.387(3) . ?
C14 H14 0.9300 . ?
C15 C16 1.377(3) . ?
C15 H15 0.9300 . ?
C16 C17 1.376(3) . ?
C16 H16 0.9300 . ?
C17 C18 1.390(3) . ?
C17 H17 0.9300 . ?
C18 H18 0.9300 . ?
B3 B9 1.775(3) . ?
B3 B4 1.780(3) . ?
B3 B8 1.781(3) . ?
B4 B9 1.755(3) . ?
B4 B10 1.762(3) . ?
B4 B5 1.767(3) . ?
B4 H4 1.04(2) . ?
B5 B11 1.771(3) . ?
B5 B10 1.773(3) . ?
B5 B6 1.774(3) . ?
B5 H5 1.08(2) . ?
B6 B11 1.762(3) . ?
B6 B7 1.770(3) . ?
B6 H6 1.07(2) . ?
B7 B12 1.778(3) . ?
B7 B8 1.780(3) . ?
B7 B11 1.781(3) . ?
B7 H7 1.08(2) . ?
B8 B12 1.778(3) . ?
B8 B9 1.780(3) . ?
B8 H8 1.09(2) . ?
B9 B10 1.783(3) . ?
B9 B12 1.785(3) . ?
B9 H9 1.09(2) . ?
B10 B12 1.775(3) . ?
B10 B11 1.783(3) . ?
B10 H10 1.04(2) . ?
B11 B12 1.788(3) . ?
B11 H11 1.09(2) . ?
B12 H12 1.09(2) . ?

loop_
_geom_torsion_atom_site_label_1
_geom_torsion_atom_site_label_2
_geom_torsion_atom_site_label_3
_geom_torsion_atom_site_label_4
_geom_torsion
_geom_torsion_site_symmetry_1
_geom_torsion_site_symmetry_2
_geom_torsion_site_symmetry_3
_geom_torsion_site_symmetry_4
_geom_torsion_publ_flag
C19A C1 C2 B7 145.33(16) . . . . ?
C19B C1 C2 B7 148.9(4) . . . . ?
B4 C1 C2 B7 -67.76(17) . . . . ?
B5 C1 C2 B7 -0.45(19) . . . . ?
B6 C1 C2 B7 38.74(14) . . . . ?
B3 C1 C2 B7 -108.10(16) . . . . ?
C19A C1 C2 B8 -146.34(15) . . . . ?
C19B C1 C2 B8 -142.7(4) . . . . ?
B4 C1 C2 B8 0.57(18) . . . . ?
B5 C1 C2 B8 67.88(17) . . . . ?
B6 C1 C2 B8 107.07(16) . . . . ?
B3 C1 C2 B8 -39.77(13) . . . . ?
C19A C1 C2 B6 106.60(17) . . . . ?
C19B C1 C2 B6 110.2(4) . . . . ?
B4 C1 C2 B6 -106.50(15) . . . . ?
B5 C1 C2 B6 -39.19(14) . . . . ?
B3 C1 C2 B6 -146.84(14) . . . . ?
C19A C1 C2 B3 -106.56(17) . . . . ?
C19B C1 C2 B3 -103.0(4) . . . . ?
B4 C1 C2 B3 40.34(13) . . . . ?
B5 C1 C2 B3 107.65(15) . . . . ?
B6 C1 C2 B3 146.84(14) . . . . ?
C2 C1 C19A C20A 169.38(12) . . . . ?
B4 C1 C19A C20A 26.7(2) . . . . ?
B5 C1 C19A C20A -48.4(2) . . . . ?
B6 C1 C19A C20A -120.14(15) . . . . ?
B3 C1 C19A C20A 99.26(16) . . . . ?
C2 C1 C19A N24A -12.98(19) . . . . ?
B4 C1 C19A N24A -155.66(14) . . . . ?
B5 C1 C19A N24A 129.28(14) . . . . ?
B6 C1 C19A N24A 57.50(18) . . . . ?
B3 C1 C19A N24A -83.10(16) . . . . ?
N24A C19A C20A C21A 0.0 . . . . ?
C1 C19A C20A C21A 177.53(19) . . . . ?
C19A C20A C21A C22A 0.0 . . . . ?
C20A C21A C22A C23A 0.0 . . . . ?
C21A C22A C23A N24A 0.0 . . . . ?
C22A C23A N24A C19A 0.0 . . . . ?
C20A C19A N24A C23A 0.0 . . . . ?
C1 C19A N24A C23A -177.77(17) . . . . ?
C2 C1 C19B N20B 148.7(4) . . . . ?
B4 C1 C19B N20B 9.0(6) . . . . ?
B5 C1 C19B N20B -65.5(5) . . . . ?
B6 C1 C19B N20B -139.4(4) . . . . ?
B3 C1 C19B N20B 79.6(5) . . . . ?
C2 C1 C19B C24B -39.3(8) . . . . ?
B4 C1 C19B C24B -179.0(5) . . . . ?
B5 C1 C19B C24B 106.4(6) . . . . ?
B6 C1 C19B C24B 32.6(8) . . . . ?
B3 C1 C19B C24B -108.5(6) . . . . ?
C24B C19B N20B C21B 0.0 . . . . ?
C1 C19B N20B C21B 173.1(7) . . . . ?
C19B N20B C21B C22B 0.0 . . . . ?
N20B C21B C22B C23B 0.0 . . . . ?
C21B C22B C23B C24B 0.0 . . . . ?
C22B C23B C24B C19B 0.0 . . . . ?
N20B C19B C24B C23B 0.0 . . . . ?
C1 C19B C24B C23B -171.1(9) . . . . ?
C18 C13 C14 C15 0.5(3) . . . . ?
B3 C13 C14 C15 176.73(18) . . . . ?
C13 C14 C15 C16 -0.9(3) . . . . ?
C14 C15 C16 C17 0.7(3) . . . . ?
C15 C16 C17 C18 -0.1(3) . . . . ?
C16 C17 C18 C13 -0.4(3) . . . . ?
C14 C13 C18 C17 0.2(3) . . . . ?
B3 C13 C18 C17 -176.13(17) . . . . ?
C18 C13 B3 C2 -165.31(16) . . . . ?
C14 C13 B3 C2 18.6(3) . . . . ?
C18 C13 B3 C1 -98.7(2) . . . . ?
C14 C13 B3 C1 85.1(2) . . . . ?
C18 C13 B3 B9 46.2(3) . . . . ?
C14 C13 B3 B9 -129.9(2) . . . . ?
C18 C13 B3 B4 -29.9(3) . . . . ?
C14 C13 B3 B4 153.93(17) . . . . ?
C18 C13 B3 B8 123.86(19) . . . . ?
C14 C13 B3 B8 -52.3(3) . . . . ?
C1 C2 B3 C13 107.84(17) . . . . ?
B7 C2 B3 C13 -150.08(16) . . . . ?
B8 C2 B3 C13 -114.32(18) . . . . ?
B6 C2 B3 C13 140.16(16) . . . . ?
B7 C2 B3 C1 102.08(16) . . . . ?
B8 C2 B3 C1 137.84(14) . . . . ?
B6 C2 B3 C1 32.32(14) . . . . ?
C1 C2 B3 B9 -96.79(14) . . . . ?
B7 C2 B3 B9 5.30(19) . . . . ?
B8 C2 B3 B9 41.05(13) . . . . ?
B6 C2 B3 B9 -64.47(18) . . . . ?
C1 C2 B3 B4 -36.05(12) . . . . ?
B7 C2 B3 B4 66.04(17) . . . . ?
B8 C2 B3 B4 101.79(14) . . . . ?
B6 C2 B3 B4 -3.73(19) . . . . ?
C1 C2 B3 B8 -137.84(14) . . . . ?
B7 C2 B3 B8 -35.76(14) . . . . ?
B6 C2 B3 B8 -105.52(16) . . . . ?
C19A C1 B3 C13 -0.2(2) . . . . ?
C19B C1 B3 C13 1.5(4) . . . . ?
C2 C1 B3 C13 -109.52(18) . . . . ?
B4 C1 B3 C13 113.91(18) . . . . ?
B5 C1 B3 C13 149.34(16) . . . . ?
B6 C1 B3 C13 -141.52(16) . . . . ?
C19A C1 B3 C2 109.31(16) . . . . ?
C19B C1 B3 C2 111.1(4) . . . . ?
B4 C1 B3 C2 -136.56(14) . . . . ?
B5 C1 B3 C2 -101.13(15) . . . . ?
B6 C1 B3 C2 -31.99(14) . . . . ?
C19A C1 B3 B9 -153.05(14) . . . . ?
C19B C1 B3 B9 -151.3(3) . . . . ?
C2 C1 B3 B9 97.64(14) . . . . ?
B4 C1 B3 B9 -38.92(13) . . . . ?
B5 C1 B3 B9 -3.49(17) . . . . ?
B6 C1 B3 B9 65.65(17) . . . . ?
C19A C1 B3 B4 -114.13(16) . . . . ?
C19B C1 B3 B4 -112.4(4) . . . . ?
C2 C1 B3 B4 136.56(14) . . . . ?
B5 C1 B3 B4 35.43(14) . . . . ?
B6 C1 B3 B4 104.57(15) . . . . ?
C19A C1 B3 B8 145.10(14) . . . . ?
C19B C1 B3 B8 146.9(3) . . . . ?
C2 C1 B3 B8 35.79(12) . . . . ?
B4 C1 B3 B8 -100.77(14) . . . . ?
B5 C1 B3 B8 -65.34(16) . . . . ?
B6 C1 B3 B8 3.80(18) . . . . ?
C19A C1 B4 B9 145.81(16) . . . . ?
C19B C1 B4 B9 143.3(4) . . . . ?
C2 C1 B4 B9 0.39(18) . . . . ?
B5 C1 B4 B9 -103.36(15) . . . . ?
B6 C1 B4 B9 -66.41(17) . . . . ?
B3 C1 B4 B9 40.29(13) . . . . ?
C19A C1 B4 B10 -150.34(16) . . . . ?
C19B C1 B4 B10 -152.8(4) . . . . ?
C2 C1 B4 B10 64.24(17) . . . . ?
B5 C1 B4 B10 -39.51(14) . . . . ?
B6 C1 B4 B10 -2.55(19) . . . . ?
B3 C1 B4 B10 104.14(15) . . . . ?
C19A C1 B4 B5 -110.84(18) . . . . ?
C19B C1 B4 B5 -113.3(4) . . . . ?
C2 C1 B4 B5 103.75(15) . . . . ?
B6 C1 B4 B5 36.95(14) . . . . ?
B3 C1 B4 B5 143.65(14) . . . . ?
C19A C1 B4 B3 105.52(17) . . . . ?
C19B C1 B4 B3 103.0(4) . . . . ?
C2 C1 B4 B3 -39.90(13) . . . . ?
B5 C1 B4 B3 -143.65(14) . . . . ?
B6 C1 B4 B3 -106.70(15) . . . . ?
C13 B3 B4 C1 -106.65(18) . . . . ?
C2 B3 B4 C1 35.65(12) . . . . ?
B9 B3 B4 C1 134.53(14) . . . . ?
B8 B3 B4 C1 95.45(14) . . . . ?
C13 B3 B4 B9 118.82(19) . . . . ?
C2 B3 B4 B9 -98.88(14) . . . . ?
C1 B3 B4 B9 -134.53(14) . . . . ?
B8 B3 B4 B9 -39.08(13) . . . . ?
C13 B3 B4 B10 155.34(16) . . . . ?
C2 B3 B4 B10 -62.37(17) . . . . ?
C1 B3 B4 B10 -98.01(15) . . . . ?
B9 B3 B4 B10 36.52(14) . . . . ?
B8 B3 B4 B10 -2.57(18) . . . . ?
C13 B3 B4 B5 -139.81(17) . . . . ?
C2 B3 B4 B5 2.49(18) . . . . ?
C1 B3 B4 B5 -33.16(13) . . . . ?
B9 B3 B4 B5 101.37(16) . . . . ?
B8 B3 B4 B5 62.29(18) . . . . ?
C19A C1 B5 B4 112.87(17) . . . . ?
C19B C1 B5 B4 109.5(4) . . . . ?
C2 C1 B5 B4 -102.33(15) . . . . ?
B6 C1 B5 B4 -141.34(15) . . . . ?
B3 C1 B5 B4 -35.31(14) . . . . ?
C19A C1 B5 B11 -145.59(16) . . . . ?
C19B C1 B5 B11 -149.0(4) . . . . ?
C2 C1 B5 B11 -0.78(18) . . . . ?
B4 C1 B5 B11 101.54(16) . . . . ?
B6 C1 B5 B11 -39.79(13) . . . . ?
B3 C1 B5 B11 66.24(17) . . . . ?
C19A C1 B5 B10 151.69(15) . . . . ?
C19B C1 B5 B10 148.3(4) . . . . ?
C2 C1 B5 B10 -63.51(17) . . . . ?
B4 C1 B5 B10 38.82(13) . . . . ?
B6 C1 B5 B10 -102.52(15) . . . . ?
B3 C1 B5 B10 3.51(18) . . . . ?
C19A C1 B5 B6 -105.80(17) . . . . ?
C19B C1 B5 B6 -109.2(4) . . . . ?
C2 C1 B5 B6 39.01(14) . . . . ?
B4 C1 B5 B6 141.34(15) . . . . ?
B3 C1 B5 B6 106.03(15) . . . . ?
B9 B4 B5 C1 98.36(15) . . . . ?
B10 B4 B5 C1 135.36(15) . . . . ?
B3 B4 B5 C1 33.63(13) . . . . ?
C1 B4 B5 B11 -97.05(15) . . . . ?
B9 B4 B5 B11 1.3(2) . . . . ?
B10 B4 B5 B11 38.31(14) . . . . ?
B3 B4 B5 B11 -63.41(18) . . . . ?
C1 B4 B5 B10 -135.36(15) . . . . ?
B9 B4 B5 B10 -36.99(14) . . . . ?
B3 B4 B5 B10 -101.73(16) . . . . ?
C1 B4 B5 B6 -34.25(13) . . . . ?
B9 B4 B5 B6 64.12(18) . . . . ?
B10 B4 B5 B6 101.11(16) . . . . ?
B3 B4 B5 B6 -0.6(2) . . . . ?
B7 C2 B6 C1 -138.77(14) . . . . ?
B8 C2 B6 C1 -102.40(15) . . . . ?
B3 C2 B6 C1 -32.63(14) . . . . ?
C1 C2 B6 B11 98.36(14) . . . . ?
B7 C2 B6 B11 -40.41(13) . . . . ?
B8 C2 B6 B11 -4.03(18) . . . . ?
B3 C2 B6 B11 65.73(18) . . . . ?
C1 C2 B6 B7 138.77(14) . . . . ?
B8 C2 B6 B7 36.37(14) . . . . ?
B3 C2 B6 B7 106.14(16) . . . . ?
C1 C2 B6 B5 36.09(13) . . . . ?
B7 C2 B6 B5 -102.68(15) . . . . ?
B8 C2 B6 B5 -66.31(17) . . . . ?
B3 C2 B6 B5 3.5(2) . . . . ?
C19A C1 B6 C2 -109.45(16) . . . . ?
C19B C1 B6 C2 -108.9(4) . . . . ?
B4 C1 B6 C2 100.85(15) . . . . ?
B5 C1 B6 C2 138.03(15) . . . . ?
B3 C1 B6 C2 31.88(14) . . . . ?
C19A C1 B6 B11 152.51(15) . . . . ?
C19B C1 B6 B11 153.1(4) . . . . ?
C2 C1 B6 B11 -98.03(15) . . . . ?
B4 C1 B6 B11 2.81(19) . . . . ?
B5 C1 B6 B11 40.00(14) . . . . ?
B3 C1 B6 B11 -66.15(17) . . . . ?
C19A C1 B6 B7 -144.73(15) . . . . ?
C19B C1 B6 B7 -144.1(4) . . . . ?
C2 C1 B6 B7 -35.27(13) . . . . ?
B4 C1 B6 B7 65.57(17) . . . . ?
B5 C1 B6 B7 102.76(15) . . . . ?
B3 C1 B6 B7 -3.39(18) . . . . ?
C19A C1 B6 B5 112.52(17) . . . . ?
C19B C1 B6 B5 113.1(4) . . . . ?
C2 C1 B6 B5 -138.03(15) . . . . ?
B4 C1 B6 B5 -37.18(15) . . . . ?
B3 C1 B6 B5 -106.15(15) . . . . ?
C1 B5 B6 C2 -35.22(12) . . . . ?
B4 B5 B6 C2 -1.57(19) . . . . ?
B11 B5 B6 C2 99.01(15) . . . . ?
B10 B5 B6 C2 61.40(17) . . . . ?
B4 B5 B6 C1 33.65(13) . . . . ?
B11 B5 B6 C1 134.23(15) . . . . ?
B10 B5 B6 C1 96.62(15) . . . . ?
C1 B5 B6 B11 -134.23(15) . . . . ?
B4 B5 B6 B11 -100.58(16) . . . . ?
B10 B5 B6 B11 -37.61(14) . . . . ?
C1 B5 B6 B7 -95.89(15) . . . . ?
B4 B5 B6 B7 -62.24(18) . . . . ?
B11 B5 B6 B7 38.34(14) . . . . ?
B10 B5 B6 B7 0.73(18) . . . . ?
C1 C2 B7 B6 -38.51(13) . . . . ?
B8 C2 B7 B6 -142.74(15) . . . . ?
B3 C2 B7 B6 -107.22(16) . . . . ?
C1 C2 B7 B12 64.11(17) . . . . ?
B8 C2 B7 B12 -40.12(14) . . . . ?
B6 C2 B7 B12 102.62(15) . . . . ?
B3 C2 B7 B12 -4.60(19) . . . . ?
C1 C2 B7 B8 104.23(15) . . . . ?
B6 C2 B7 B8 142.74(15) . . . . ?
B3 C2 B7 B8 35.52(14) . . . . ?
C1 C2 B7 B11 1.47(19) . . . . ?
B8 C2 B7 B11 -102.76(15) . . . . ?
B6 C2 B7 B11 39.98(13) . . . . ?
B3 C2 B7 B11 -67.25(18) . . . . ?
C1 B6 B7 C2 34.63(12) . . . . ?
B11 B6 B7 C2 133.94(14) . . . . ?
B5 B6 B7 C2 95.80(14) . . . . ?
C2 B6 B7 B12 -96.73(15) . . . . ?
C1 B6 B7 B12 -62.10(17) . . . . ?
B11 B6 B7 B12 37.21(13) . . . . ?
B5 B6 B7 B12 -0.93(18) . . . . ?
C2 B6 B7 B8 -33.13(13) . . . . ?
C1 B6 B7 B8 1.50(19) . . . . ?
B11 B6 B7 B8 100.81(16) . . . . ?
B5 B6 B7 B8 62.67(18) . . . . ?
C2 B6 B7 B11 -133.94(14) . . . . ?
C1 B6 B7 B11 -99.31(14) . . . . ?
B5 B6 B7 B11 -38.14(13) . . . . ?
C1 C2 B8 B12 -63.65(17) . . . . ?
B7 C2 B8 B12 40.05(13) . . . . ?
B6 C2 B8 B12 3.99(18) . . . . ?
B3 C2 B8 B12 -103.52(15) . . . . ?
C1 C2 B8 B7 -103.71(15) . . . . ?
B6 C2 B8 B7 -36.06(14) . . . . ?
B3 C2 B8 B7 -143.57(15) . . . . ?
C1 C2 B8 B9 -1.25(18) . . . . ?
B7 C2 B8 B9 102.45(15) . . . . ?
B6 C2 B8 B9 66.39(17) . . . . ?
B3 C2 B8 B9 -41.12(13) . . . . ?
C1 C2 B8 B3 39.87(13) . . . . ?
B7 C2 B8 B3 143.57(15) . . . . ?
B6 C2 B8 B3 107.51(15) . . . . ?
B6 B7 B8 C2 33.52(14) . . . . ?
B12 B7 B8 C2 133.94(15) . . . . ?
B11 B7 B8 C2 96.70(15) . . . . ?
C2 B7 B8 B12 -133.94(15) . . . . ?
B6 B7 B8 B12 -100.42(16) . . . . ?
B11 B7 B8 B12 -37.24(14) . . . . ?
C2 B7 B8 B9 -96.20(15) . . . . ?
B6 B7 B8 B9 -62.67(18) . . . . ?
B12 B7 B8 B9 37.75(14) . . . . ?
B11 B7 B8 B9 0.51(19) . . . . ?
C2 B7 B8 B3 -32.79(13) . . . . ?
B6 B7 B8 B3 0.7(2) . . . . ?
B12 B7 B8 B3 101.15(16) . . . . ?
B11 B7 B8 B3 63.91(18) . . . . ?
C13 B3 B8 C2 108.31(19) . . . . ?
C1 B3 B8 C2 -34.90(12) . . . . ?
B9 B3 B8 C2 -132.53(14) . . . . ?
B4 B3 B8 C2 -93.88(14) . . . . ?
C13 B3 B8 B12 -155.64(16) . . . . ?
C2 B3 B8 B12 96.05(15) . . . . ?
C1 B3 B8 B12 61.14(17) . . . . ?
B9 B3 B8 B12 -36.48(14) . . . . ?
B4 B3 B8 B12 2.17(18) . . . . ?
C13 B3 B8 B7 140.62(17) . . . . ?
C2 B3 B8 B7 32.31(13) . . . . ?
C1 B3 B8 B7 -2.59(18) . . . . ?
B9 B3 B8 B7 -100.22(16) . . . . ?
B4 B3 B8 B7 -61.56(17) . . . . ?
C13 B3 B8 B9 -119.16(19) . . . . ?
C2 B3 B8 B9 132.53(14) . . . . ?
C1 B3 B8 B9 97.63(14) . . . . ?
B4 B3 B8 B9 38.65(13) . . . . ?
C1 B4 B9 B3 -40.53(12) . . . . ?
B10 B4 B9 B3 -140.22(14) . . . . ?
B5 B4 B9 B3 -103.47(15) . . . . ?
C1 B4 B9 B8 -1.15(18) . . . . ?
B10 B4 B9 B8 -100.84(15) . . . . ?
B5 B4 B9 B8 -64.10(18) . . . . ?
B3 B4 B9 B8 39.38(13) . . . . ?
C1 B4 B9 B10 99.69(15) . . . . ?
B5 B4 B9 B10 36.74(14) . . . . ?
B3 B4 B9 B10 140.22(14) . . . . ?
C1 B4 B9 B12 61.75(17) . . . . ?
B10 B4 B9 B12 -37.94(14) . . . . ?
B5 B4 B9 B12 -1.20(19) . . . . ?
B3 B4 B9 B12 102.27(15) . . . . ?
C13 B3 B9 B4 -111.7(2) . . . . ?
C2 B3 B9 B4 95.63(14) . . . . ?
C1 B3 B9 B4 37.83(12) . . . . ?
B8 B3 B9 B4 135.65(14) . . . . ?
C13 B3 B9 B8 112.7(2) . . . . ?
C2 B3 B9 B8 -40.02(12) . . . . ?
C1 B3 B9 B8 -97.81(13) . . . . ?
B4 B3 B9 B8 -135.65(14) . . . . ?
C13 B3 B9 B10 -147.51(17) . . . . ?
C2 B3 B9 B10 59.79(17) . . . . ?
C1 B3 B9 B10 1.99(17) . . . . ?
B4 B3 B9 B10 -35.85(13) . . . . ?
B8 B3 B9 B10 99.80(15) . . . . ?
C13 B3 B9 B12 148.99(17) . . . . ?
C2 B3 B9 B12 -3.71(18) . . . . ?
C1 B3 B9 B12 -61.51(17) . . . . ?
B4 B3 B9 B12 -99.34(16) . . . . ?
B8 B3 B9 B12 36.30(14) . . . . ?
C2 B8 B9 B4 1.44(18) . . . . ?
B12 B8 B9 B4 99.97(15) . . . . ?
B7 B8 B9 B4 62.35(17) . . . . ?
B3 B8 B9 B4 -39.58(13) . . . . ?
C2 B8 B9 B3 41.02(12) . . . . ?
B12 B8 B9 B3 139.56(15) . . . . ?
B7 B8 B9 B3 101.93(15) . . . . ?
C2 B8 B9 B10 -61.50(17) . . . . ?
B12 B8 B9 B10 37.04(14) . . . . ?
B7 B8 B9 B10 -0.59(19) . . . . ?
B3 B8 B9 B10 -102.52(15) . . . . ?
C2 B8 B9 B12 -98.54(15) . . . . ?
B7 B8 B9 B12 -37.62(14) . . . . ?
B3 B8 B9 B12 -139.56(15) . . . . ?
C1 B4 B10 B5 39.12(13) . . . . ?
B9 B4 B10 B5 139.59(15) . . . . ?
B3 B4 B10 B5 103.34(15) . . . . ?
C1 B4 B10 B12 -62.25(18) . . . . ?
B9 B4 B10 B12 38.22(14) . . . . ?
B5 B4 B10 B12 -101.37(15) . . . . ?
B3 B4 B10 B12 1.97(19) . . . . ?
C1 B4 B10 B9 -100.47(15) . . . . ?
B5 B4 B10 B9 -139.59(15) . . . . ?
B3 B4 B10 B9 -36.25(13) . . . . ?
C1 B4 B10 B11 1.20(19) . . . . ?
B9 B4 B10 B11 101.67(16) . . . . ?
B5 B4 B10 B11 -37.92(14) . . . . ?
B3 B4 B10 B11 65.42(18) . . . . ?
C1 B5 B10 B4 -37.94(13) . . . . ?
B11 B5 B10 B4 -137.18(15) . . . . ?
B6 B5 B10 B4 -99.93(15) . . . . ?
C1 B5 B10 B12 61.73(17) . . . . ?
B4 B5 B10 B12 99.67(16) . . . . ?
B11 B5 B10 B12 -37.51(14) . . . . ?
B6 B5 B10 B12 -0.25(19) . . . . ?
C1 B5 B10 B9 -2.00(18) . . . . ?
B4 B5 B10 B9 35.94(14) . . . . ?
B11 B5 B10 B9 -101.24(16) . . . . ?
B6 B5 B10 B9 -63.98(18) . . . . ?
C1 B5 B10 B11 99.24(15) . . . . ?
B4 B5 B10 B11 137.18(15) . . . . ?
B6 B5 B10 B11 37.26(13) . . . . ?
B3 B9 B10 B4 36.19(13) . . . . ?
B8 B9 B10 B4 99.94(15) . . . . ?
B12 B9 B10 B4 137.05(15) . . . . ?
B4 B9 B10 B5 -36.22(14) . . . . ?
B3 B9 B10 B5 -0.03(19) . . . . ?
B8 B9 B10 B5 63.72(18) . . . . ?
B12 B9 B10 B5 100.83(15) . . . . ?
B4 B9 B10 B12 -137.05(15) . . . . ?
B3 B9 B10 B12 -100.86(16) . . . . ?
B8 B9 B10 B12 -37.11(14) . . . . ?
B4 B9 B10 B11 -99.50(16) . . . . ?
B3 B9 B10 B11 -63.31(18) . . . . ?
B8 B9 B10 B11 0.44(19) . . . . ?
B12 B9 B10 B11 37.55(14) . . . . ?
C2 B6 B11 B5 -98.13(14) . . . . ?
C1 B6 B11 B5 -39.28(13) . . . . ?
B7 B6 B11 B5 -137.36(15) . . . . ?
C2 B6 B11 B7 39.23(12) . . . . ?
C1 B6 B11 B7 98.08(14) . . . . ?
B5 B6 B11 B7 137.36(15) . . . . ?
C2 B6 B11 B10 -60.74(17) . . . . ?
C1 B6 B11 B10 -1.89(19) . . . . ?
B7 B6 B11 B10 -99.97(16) . . . . ?
B5 B6 B11 B10 37.39(14) . . . . ?
C2 B6 B11 B12 2.29(18) . . . . ?
C1 B6 B11 B12 61.15(17) . . . . ?
B7 B6 B11 B12 -36.94(13) . . . . ?
B5 B6 B11 B12 100.43(15) . . . . ?
C1 B5 B11 B6 39.65(13) . . . . ?
B4 B5 B11 B6 100.14(15) . . . . ?
B10 B5 B11 B6 138.13(15) . . . . ?
C1 B5 B11 B7 1.65(19) . . . . ?
B4 B5 B11 B7 62.14(18) . . . . ?
B10 B5 B11 B7 100.13(16) . . . . ?
B6 B5 B11 B7 -38.00(14) . . . . ?
C1 B5 B11 B10 -98.48(15) . . . . ?
B4 B5 B11 B10 -37.99(14) . . . . ?
B6 B5 B11 B10 -138.13(15) . . . . ?
C1 B5 B11 B12 -61.39(17) . . . . ?
B4 B5 B11 B12 -0.90(19) . . . . ?
B10 B5 B11 B12 37.09(14) . . . . ?
B6 B5 B11 B12 -101.04(15) . . . . ?
C2 B7 B11 B6 -40.05(13) . . . . ?
B12 B7 B11 B6 -138.57(14) . . . . ?
B8 B7 B11 B6 -101.49(15) . . . . ?
C2 B7 B11 B5 -1.90(19) . . . . ?
B6 B7 B11 B5 38.15(14) . . . . ?
B12 B7 B11 B5 -100.42(15) . . . . ?
B8 B7 B11 B5 -63.34(18) . . . . ?
C2 B7 B11 B10 61.20(18) . . . . ?
B6 B7 B11 B10 101.25(15) . . . . ?
B12 B7 B11 B10 -37.32(14) . . . . ?
B8 B7 B11 B10 -0.23(19) . . . . ?
C2 B7 B11 B12 98.52(15) . . . . ?
B6 B7 B11 B12 138.57(14) . . . . ?
B8 B7 B11 B12 37.08(14) . . . . ?
B4 B10 B11 B6 0.5(2) . . . . ?
B5 B10 B11 B6 -37.58(14) . . . . ?
B12 B10 B11 B6 100.64(16) . . . . ?
B9 B10 B11 B6 63.13(19) . . . . ?
B4 B10 B11 B5 38.04(14) . . . . ?
B12 B10 B11 B5 138.22(15) . . . . ?
B9 B10 B11 B5 100.71(16) . . . . ?
B4 B10 B11 B7 -62.80(19) . . . . ?
B5 B10 B11 B7 -100.85(15) . . . . ?
B12 B10 B11 B7 37.38(14) . . . . ?
B9 B10 B11 B7 -0.1(2) . . . . ?
B4 B10 B11 B12 -100.18(16) . . . . ?
B5 B10 B11 B12 -138.22(15) . . . . ?
B9 B10 B11 B12 -37.51(14) . . . . ?
B4 B10 B12 B7 62.92(18) . . . . ?
B5 B10 B12 B7 -0.32(19) . . . . ?
B9 B10 B12 B7 100.74(15) . . . . ?
B11 B10 B12 B7 -37.56(14) . . . . ?
B4 B10 B12 B8 -0.57(19) . . . . ?
B5 B10 B12 B8 -63.81(18) . . . . ?
B9 B10 B12 B8 37.25(14) . . . . ?
B11 B10 B12 B8 -101.05(16) . . . . ?
B4 B10 B12 B9 -37.82(14) . . . . ?
B5 B10 B12 B9 -101.06(15) . . . . ?
B11 B10 B12 B9 -138.30(15) . . . . ?
B4 B10 B12 B11 100.48(16) . . . . ?
B5 B10 B12 B11 37.24(14) . . . . ?
B9 B10 B12 B11 138.30(15) . . . . ?
C2 B7 B12 B10 -61.58(18) . . . . ?
B6 B7 B12 B10 0.77(19) . . . . ?
B8 B7 B12 B10 -101.04(15) . . . . ?
B11 B7 B12 B10 37.62(14) . . . . ?
C2 B7 B12 B8 39.46(13) . . . . ?
B6 B7 B12 B8 101.82(15) . . . . ?
B11 B7 B12 B8 138.67(15) . . . . ?
C2 B7 B12 B9 1.88(19) . . . . ?
B6 B7 B12 B9 64.23(18) . . . . ?
B8 B7 B12 B9 -37.58(14) . . . . ?
B11 B7 B12 B9 101.09(16) . . . . ?
C2 B7 B12 B11 -99.21(15) . . . . ?
B6 B7 B12 B11 -36.85(13) . . . . ?
B8 B7 B12 B11 -138.67(15) . . . . ?
C2 B8 B12 B10 61.29(17) . . . . ?
B7 B8 B12 B10 100.55(16) . . . . ?
B9 B8 B12 B10 -37.32(14) . . . . ?
B3 B8 B12 B10 -1.02(19) . . . . ?
C2 B8 B12 B7 -39.26(13) . . . . ?
B9 B8 B12 B7 -137.87(15) . . . . ?
B3 B8 B12 B7 -101.57(15) . . . . ?
C2 B8 B12 B9 98.61(15) . . . . ?
B7 B8 B12 B9 137.87(15) . . . . ?
B3 B8 B12 B9 36.30(13) . . . . ?
C2 B8 B12 B11 -2.27(18) . . . . ?
B7 B8 B12 B11 36.99(13) . . . . ?
B9 B8 B12 B11 -100.88(16) . . . . ?
B3 B8 B12 B11 -64.58(18) . . . . ?
B4 B9 B12 B10 37.97(14) . . . . ?
B3 B9 B12 B10 101.91(16) . . . . ?
B8 B9 B12 B10 138.33(15) . . . . ?
B4 B9 B12 B7 -62.72(18) . . . . ?
B3 B9 B12 B7 1.2(2) . . . . ?
B8 B9 B12 B7 37.64(14) . . . . ?
B10 B9 B12 B7 -100.69(16) . . . . ?
B4 B9 B12 B8 -100.36(15) . . . . ?
B3 B9 B12 B8 -36.43(14) . . . . ?
B10 B9 B12 B8 -138.33(15) . . . . ?
B4 B9 B12 B11 0.62(19) . . . . ?
B3 B9 B12 B11 64.56(18) . . . . ?
B8 B9 B12 B11 100.99(16) . . . . ?
B10 B9 B12 B11 -37.35(14) . . . . ?
B6 B11 B12 B10 -100.85(15) . . . . ?
B5 B11 B12 B10 -37.19(14) . . . . ?
B7 B11 B12 B10 -137.87(15) . . . . ?
B6 B11 B12 B7 37.02(13) . . . . ?
B5 B11 B12 B7 100.68(15) . . . . ?
B10 B11 B12 B7 137.87(15) . . . . ?
B6 B11 B12 B8 -0.03(19) . . . . ?
B5 B11 B12 B8 63.62(18) . . . . ?
B7 B11 B12 B8 -37.06(13) . . . . ?
B10 B11 B12 B8 100.81(15) . . . . ?
B6 B11 B12 B9 -63.48(18) . . . . ?
B5 B11 B12 B9 0.18(19) . . . . ?
B7 B11 B12 B9 -100.51(15) . . . . ?
B10 B11 B12 B9 37.37(14) . . . . ?
